data_7115679
loop_
_publ_author_name
'Anup Bhunia'
'Trinadh Kaicharla'
'Digvijay Porwal'
'Rajesh G. Gonnade'
'Akkattu T. Biju'

_publ_section_title
;
 Multicomponent reactions involving phosphines, arynes and aldehydes
;
_journal_name_full Chem.Commun.
_journal_page_first 11389
_journal_paper_doi 10.1039/C4cc05420B
_journal_volume 50
_journal_year 2014
_chemical_formula_moiety 'C31 H25 As Cl O1, SO3CF3'
_chemical_formula_sum 'C32 H25 As Cl F3 O4 S'
_chemical_formula_weight 672.95
_chemical_name_systematic
; 
 ? 
;
_space_group_IT_number 14
_symmetry_cell_setting monoclinic
_symmetry_space_group_name_Hall '-P 2ybc'
_symmetry_space_group_name_H-M 'P 1 21/c 1'
_atom_sites_solution_hydrogens geom
_atom_sites_solution_primary direct
_atom_sites_solution_secondary difmap
_audit_creation_method SHELXL-97
_cell_angle_alpha 90.00
_cell_angle_beta 91.8490(10)
_cell_angle_gamma 90.00
_cell_formula_units_Z 4
_cell_length_a 9.6419(2)
_cell_length_b 14.7407(4)
_cell_length_c 20.9802(5)
_cell_measurement_reflns_used 9884
_cell_measurement_temperature 297(2)
_cell_measurement_theta_max 26.08
_cell_measurement_theta_min 2.38
_cell_volume 2980.33(12)
_computing_cell_refinement 'Bruker SAINT'
_computing_data_collection 'Bruker APEX2'
_computing_data_reduction 'Bruker SAINT'
_computing_molecular_graphics 'Bruker SHELXTL'
_computing_publication_material 'Bruker SHELXTL'
_computing_structure_refinement 'SHELXL-97 (Sheldrick, 2008)'
_computing_structure_solution 'SHELXS-97 (Sheldrick, 2008)'
_diffrn_ambient_temperature 297(2)
_diffrn_measured_fraction_theta_full 1.000
_diffrn_measured_fraction_theta_max 1.000
_diffrn_measurement_device_type 'Bruker APEX-II CCD'
_diffrn_measurement_method '\f and \w scans'
_diffrn_radiation_monochromator graphite
_diffrn_radiation_source 'fine-focus sealed tube'
_diffrn_radiation_type MoK\a
_diffrn_radiation_wavelength 0.71073
_diffrn_reflns_av_R_equivalents 0.0425
_diffrn_reflns_av_sigmaI/netI 0.0305
_diffrn_reflns_limit_h_max 11
_diffrn_reflns_limit_h_min -11
_diffrn_reflns_limit_k_max 17
_diffrn_reflns_limit_k_min -17
_diffrn_reflns_limit_l_max 24
_diffrn_reflns_limit_l_min -24
_diffrn_reflns_number 41767
_diffrn_reflns_theta_full 25.00
_diffrn_reflns_theta_max 25.00
_diffrn_reflns_theta_min 1.69
_exptl_absorpt_coefficient_mu 1.355
_exptl_absorpt_correction_T_max 0.6200
_exptl_absorpt_correction_T_min 0.5807
_exptl_absorpt_correction_type multi-scan
_exptl_absorpt_process_details 'Bruker SADABS'
_exptl_crystal_colour colourless
_exptl_crystal_density_diffrn 1.500
_exptl_crystal_density_method 'not measured'
_exptl_crystal_description block
_exptl_crystal_F_000 1368
_exptl_crystal_size_max 0.45
_exptl_crystal_size_mid 0.42
_exptl_crystal_size_min 0.39
_refine_diff_density_max 0.999
_refine_diff_density_min -1.007
_refine_diff_density_rms 0.078
_refine_ls_extinction_method none
_refine_ls_goodness_of_fit_ref 1.048
_refine_ls_hydrogen_treatment mixed
_refine_ls_matrix_type full
_refine_ls_number_parameters 410
_refine_ls_number_reflns 5255
_refine_ls_number_restraints 66
_refine_ls_restrained_S_all 1.060
_refine_ls_R_factor_all 0.0735
_refine_ls_R_factor_gt 0.0547
_refine_ls_shift/su_max 0.000
_refine_ls_shift/su_mean 0.000
_refine_ls_structure_factor_coef Fsqd
_refine_ls_weighting_details 'calc w=1/[\s^2^(Fo^2^)+(0.0509P)^2^+8.5966P] where P=(Fo^2^+2Fc^2^)/3'
_refine_ls_weighting_scheme calc
_refine_ls_wR_factor_gt 0.1273
_refine_ls_wR_factor_ref 0.1385
_reflns_number_gt 4116
_reflns_number_total 5255
_reflns_threshold_expression >2sigma(I)
_cod_data_source_file c4cc05420b2.cif
_cod_data_source_block ag_61
_cod_original_sg_symbol_H-M P2(1)/c
_cod_database_code 7115679

loop_
_symmetry_equiv_pos_as_xyz
'x, y, z'
'-x, y+1/2, -z+1/2'
'-x, -y, -z'
'x, -y-1/2, z-1/2'

loop_
_atom_site_label
_atom_site_type_symbol
_atom_site_fract_x
_atom_site_fract_y
_atom_site_fract_z
_atom_site_U_iso_or_equiv
_atom_site_adp_type
_atom_site_occupancy
_atom_site_symmetry_multiplicity
_atom_site_calc_flag
_atom_site_refinement_flags
_atom_site_disorder_assembly
_atom_site_disorder_group
As1 As 0.45072(4) 0.25902(3) 0.12658(2) 0.03408(15) Uani 1 1 d . . .
Cl1 Cl 1.09733(18) 0.56218(11) 0.14491(10) 0.0842(5) Uani 1 1 d . . .
O1 O 0.6275(4) 0.2735(3) 0.02571(18) 0.0512(9) Uani 1 1 d . . .
H1 H 0.619(6) 0.250(4) -0.006(3) 0.054(18) Uiso 1 1 d . . .
C1 C 0.5022(5) 0.3846(3) 0.1256(2) 0.0365(10) Uani 1 1 d . . .
C2 C 0.5970(5) 0.4148(3) 0.1717(2) 0.0440(11) Uani 1 1 d . . .
H2 H 0.6384 0.3741 0.2003 0.053 Uiso 1 1 calc R . .
C3 C 0.6297(6) 0.5061(4) 0.1748(3) 0.0569(14) Uani 1 1 d . . .
H3QH H 0.6935 0.5271 0.2056 0.068 Uiso 1 1 calc R . .
C4 C 0.5680(7) 0.5657(4) 0.1326(3) 0.0678(16) Uani 1 1 d . . .
H4 H 0.5891 0.6272 0.1352 0.081 Uiso 1 1 calc R . .
C5 C 0.4762(7) 0.5354(4) 0.0869(3) 0.0738(18) Uani 1 1 d . . .
H5 H 0.4356 0.5764 0.0582 0.089 Uiso 1 1 calc R . .
C6 C 0.4424(6) 0.4446(4) 0.0824(3) 0.0560(14) Uani 1 1 d . . .
H6 H 0.3803 0.4242 0.0508 0.067 Uiso 1 1 calc R . .
C7 C 0.3297(5) 0.2473(3) 0.1981(2) 0.0394(10) Uani 1 1 d . . .
C8 C 0.3565(6) 0.2962(4) 0.2529(2) 0.0530(13) Uani 1 1 d . . .
H8 H 0.4327 0.3349 0.2558 0.064 Uiso 1 1 calc R . .
C9 C 0.2694(7) 0.2877(4) 0.3033(3) 0.0666(16) Uani 1 1 d . . .
H9 H 0.2880 0.3201 0.3407 0.080 Uiso 1 1 calc R . .
C10 C 0.1555(6) 0.2318(4) 0.2990(3) 0.0603(15) Uani 1 1 d . . .
H10 H 0.0950 0.2280 0.3326 0.072 Uiso 1 1 calc R . .
C11 C 0.1318(5) 0.1817(4) 0.2446(2) 0.0560(14) Uani 1 1 d . . .
H11 H 0.0565 0.1423 0.2421 0.067 Uiso 1 1 calc R . .
C12 C 0.2169(5) 0.1887(4) 0.1941(2) 0.0481(12) Uani 1 1 d . . .
H12 H 0.1996 0.1546 0.1574 0.058 Uiso 1 1 calc R . .
C13 C 0.3377(5) 0.2194(3) 0.0551(2) 0.0403(11) Uani 1 1 d . . .
C14 C 0.2151(5) 0.2655(4) 0.0396(2) 0.0483(12) Uani 1 1 d . . .
H14 H 0.1918 0.3182 0.0612 0.058 Uiso 1 1 calc R . .
C15 C 0.1286(5) 0.2313(5) -0.0086(2) 0.0607(16) Uani 1 1 d . . .
H15 H 0.0474 0.2620 -0.0201 0.073 Uiso 1 1 calc R . .
C16 C 0.1616(6) 0.1528(5) -0.0393(2) 0.0618(16) Uani 1 1 d . . .
H16 H 0.1017 0.1297 -0.0709 0.074 Uiso 1 1 calc R . .
C17 C 0.2822(6) 0.1082(4) -0.0236(3) 0.0647(16) Uani 1 1 d . . .
H17 H 0.3041 0.0550 -0.0449 0.078 Uiso 1 1 calc R . .
C18 C 0.3720(5) 0.1414(4) 0.0235(2) 0.0516(13) Uani 1 1 d . . .
H18 H 0.4546 0.1113 0.0336 0.062 Uiso 1 1 calc R . .
C19 C 0.6037(5) 0.1763(3) 0.1435(2) 0.0386(10) Uani 1 1 d . . .
C20 C 0.5854(5) 0.1152(3) 0.1934(2) 0.0493(12) Uani 1 1 d . . .
H20 H 0.5059 0.1179 0.2173 0.059 Uiso 1 1 calc R . .
C21 C 0.6861(6) 0.0508(4) 0.2071(3) 0.0635(16) Uani 1 1 d . . .
H21 H 0.6756 0.0108 0.2409 0.076 Uiso 1 1 calc R . .
C22 C 0.8017(6) 0.0460(4) 0.1709(3) 0.0648(16) Uani 1 1 d . . .
H22 H 0.8685 0.0018 0.1796 0.078 Uiso 1 1 calc R . .
C23 C 0.8193(5) 0.1062(4) 0.1217(3) 0.0565(14) Uani 1 1 d . . .
H23 H 0.8981 0.1020 0.0974 0.068 Uiso 1 1 calc R . .
C24 C 0.7219(5) 0.1734(3) 0.1074(2) 0.0426(11) Uani 1 1 d . . .
C25 C 0.7524(5) 0.2417(4) 0.0562(2) 0.0478(12) Uani 1 1 d . . .
H26 H 0.8075 0.2114 0.0240 0.057 Uiso 1 1 calc R . .
C26 C 0.8349(5) 0.3230(3) 0.0815(2) 0.0422(11) Uani 1 1 d . . .
C27 C 0.9129(5) 0.3203(4) 0.1379(2) 0.0500(12) Uani 1 1 d . . .
H28 H 0.9114 0.2683 0.1630 0.060 Uiso 1 1 calc R . .
C28 C 0.9930(5) 0.3934(4) 0.1576(3) 0.0570(14) Uani 1 1 d . . .
H29 H 1.0465 0.3899 0.1953 0.068 Uiso 1 1 calc R . .
C29 C 0.9936(5) 0.4709(4) 0.1217(3) 0.0548(14) Uani 1 1 d . . .
C30 C 0.9139(6) 0.4757(4) 0.0663(3) 0.0641(16) Uani 1 1 d . . .
H30 H 0.9122 0.5289 0.0424 0.077 Uiso 1 1 calc R . .
C31 C 0.8369(6) 0.4024(4) 0.0462(3) 0.0594(15) Uani 1 1 d . . .
H31 H 0.7850 0.4060 0.0082 0.071 Uiso 1 1 calc R . .
S1 S 0.7284(2) 0.19621(14) 0.86654(8) 0.0800(5) Uani 1 1 d . A .
O2 O 0.8534(5) 0.2274(4) 0.8951(2) 0.0978(17) Uani 1 1 d . . .
O3 O 0.7128(9) 0.2162(5) 0.8014(2) 0.145(3) Uani 1 1 d . . .
O4 O 0.6067(6) 0.2086(7) 0.9041(3) 0.169(4) Uani 1 1 d . . .
C32 C 0.7211(10) 0.0863(5) 0.8784(3) 0.099(3) Uani 1 1 d D . .
F1 F 0.687(2) 0.0779(17) 0.9389(8) 0.181(9) Uani 0.40 1 d PDU A 1
F2 F 0.655(2) 0.0303(19) 0.8357(13) 0.136(6) Uani 0.50 1 d PDU A 1
F3 F 0.854(2) 0.0450(15) 0.8505(19) 0.215(14) Uani 0.40 1 d PDU A 1
F1' F 0.805(2) 0.0458(9) 0.9187(9) 0.192(7) Uani 0.60 1 d PDU A 2
F2' F 0.605(2) 0.052(2) 0.8506(17) 0.202(13) Uani 0.50 1 d PDU A 2
F3' F 0.825(3) 0.070(2) 0.8335(12) 0.319(16) Uani 0.60 1 d PDU A 2

loop_
_atom_site_aniso_label
_atom_site_aniso_U_11
_atom_site_aniso_U_22
_atom_site_aniso_U_33
_atom_site_aniso_U_23
_atom_site_aniso_U_13
_atom_site_aniso_U_12
As1 0.0337(2) 0.0409(3) 0.0275(2) -0.0027(2) -0.00181(16) -0.0012(2)
Cl1 0.0743(10) 0.0639(10) 0.1158(14) -0.0264(10) 0.0252(10) -0.0202(8)
O1 0.043(2) 0.075(3) 0.0353(19) -0.0046(19) -0.0019(15) -0.0009(18)
C1 0.037(2) 0.042(3) 0.031(2) -0.0021(19) 0.0033(19) -0.002(2)
C2 0.047(3) 0.050(3) 0.035(2) 0.001(2) 0.001(2) -0.004(2)
C3 0.063(3) 0.057(3) 0.051(3) -0.014(3) 0.005(3) -0.015(3)
C4 0.073(4) 0.042(3) 0.089(5) -0.004(3) 0.006(4) -0.005(3)
C5 0.078(4) 0.050(4) 0.092(5) 0.022(3) -0.011(4) 0.006(3)
C6 0.053(3) 0.059(3) 0.055(3) 0.012(3) -0.016(3) -0.004(3)
C7 0.040(2) 0.043(3) 0.035(2) 0.003(2) 0.0016(19) 0.002(2)
C8 0.061(3) 0.058(3) 0.041(3) -0.010(2) 0.010(2) -0.016(3)
C9 0.083(4) 0.075(4) 0.043(3) -0.013(3) 0.020(3) -0.013(3)
C10 0.065(4) 0.069(4) 0.048(3) 0.009(3) 0.024(3) 0.003(3)
C11 0.049(3) 0.070(4) 0.049(3) 0.017(3) 0.004(2) -0.013(3)
C12 0.051(3) 0.057(3) 0.036(3) 0.003(2) -0.007(2) -0.008(3)
C13 0.038(2) 0.055(3) 0.027(2) -0.005(2) 0.0003(19) -0.007(2)
C14 0.035(3) 0.068(3) 0.042(3) -0.004(2) 0.001(2) 0.000(2)
C15 0.035(3) 0.105(5) 0.042(3) -0.001(3) -0.004(2) -0.006(3)
C16 0.051(3) 0.099(5) 0.035(3) -0.008(3) -0.009(2) -0.023(3)
C17 0.074(4) 0.071(4) 0.048(3) -0.022(3) -0.008(3) -0.010(3)
C18 0.048(3) 0.060(3) 0.046(3) -0.007(3) -0.008(2) 0.000(3)
C19 0.037(2) 0.040(3) 0.038(2) -0.006(2) -0.007(2) 0.000(2)
C20 0.050(3) 0.046(3) 0.051(3) 0.003(2) -0.005(2) -0.004(2)
C21 0.070(4) 0.046(3) 0.074(4) 0.016(3) -0.017(3) -0.002(3)
C22 0.057(4) 0.043(3) 0.094(5) -0.003(3) -0.020(3) 0.006(3)
C23 0.042(3) 0.053(3) 0.075(4) -0.015(3) -0.003(3) 0.005(2)
C24 0.041(3) 0.042(3) 0.045(3) -0.011(2) -0.004(2) -0.003(2)
C25 0.035(2) 0.065(3) 0.043(3) -0.012(2) 0.005(2) 0.005(2)
C26 0.031(2) 0.058(3) 0.038(3) -0.002(2) 0.0088(19) 0.000(2)
C27 0.042(3) 0.052(3) 0.055(3) 0.001(2) -0.008(2) -0.002(2)
C28 0.046(3) 0.065(4) 0.060(3) -0.009(3) -0.009(3) 0.001(3)
C29 0.042(3) 0.054(3) 0.069(4) -0.008(3) 0.018(3) -0.004(2)
C30 0.066(4) 0.062(4) 0.065(4) 0.015(3) 0.017(3) -0.005(3)
C31 0.058(3) 0.079(4) 0.041(3) 0.009(3) 0.005(2) -0.005(3)
S1 0.0860(12) 0.0869(13) 0.0661(10) -0.0067(9) -0.0141(9) -0.0062(10)
O2 0.081(3) 0.115(4) 0.095(4) 0.003(3) -0.030(3) -0.053(3)
O3 0.244(8) 0.129(5) 0.059(3) 0.025(3) -0.053(4) -0.026(5)
O4 0.078(4) 0.317(11) 0.113(5) -0.083(6) 0.017(4) 0.008(5)
C32 0.151(8) 0.083(5) 0.061(4) 0.009(4) -0.028(5) -0.083(6)
F1 0.196(19) 0.19(2) 0.154(16) 0.066(14) -0.020(15) -0.084(17)
F2 0.164(14) 0.101(10) 0.142(12) -0.063(8) 0.009(11) -0.050(10)
F3 0.108(11) 0.096(12) 0.44(4) -0.117(19) -0.03(2) 0.073(10)
F1' 0.249(18) 0.101(9) 0.219(15) 0.088(10) -0.103(14) -0.028(11)
F2' 0.23(2) 0.16(2) 0.22(2) -0.064(14) 0.00(2) -0.12(2)
F3' 0.34(3) 0.27(3) 0.33(3) -0.05(2) -0.16(2) 0.10(2)

loop_
_atom_type_symbol
_atom_type_description
_atom_type_scat_dispersion_real
_atom_type_scat_dispersion_imag
_atom_type_scat_source
C C 0.0033 0.0016 'International Tables Vol C Tables 4.2.6.8 and 6.1.1.4'
H H 0.0000 0.0000 'International Tables Vol C Tables 4.2.6.8 and 6.1.1.4'
O O 0.0106 0.0060 'International Tables Vol C Tables 4.2.6.8 and 6.1.1.4'
As As 0.0499 2.0058 'International Tables Vol C Tables 4.2.6.8 and 6.1.1.4'
Cl Cl 0.1484 0.1585 'International Tables Vol C Tables 4.2.6.8 and 6.1.1.4'
S S 0.1246 0.1234 'International Tables Vol C Tables 4.2.6.8 and 6.1.1.4'
F F 0.0171 0.0103 'International Tables Vol C Tables 4.2.6.8 and 6.1.1.4'

loop_
_geom_angle_atom_site_label_1
_geom_angle_atom_site_label_2
_geom_angle_atom_site_label_3
_geom_angle
C13 As1 C1 115.3(2)
C13 As1 C19 111.2(2)
C1 As1 C19 114.44(19)
C13 As1 C7 103.73(19)
C1 As1 C7 104.90(19)
C19 As1 C7 106.02(19)
C25 O1 H1 108(4)
C6 C1 C2 120.4(5)
C6 C1 As1 121.5(4)
C2 C1 As1 117.9(3)
C1 C2 C3 119.3(5)
C1 C2 H2 120.3
C3 C2 H2 120.3
C4 C3 C2 120.0(5)
C4 C3 H3QH 120.0
C2 C3 H3QH 120.0
C5 C4 C3 120.3(5)
C5 C4 H4 119.9
C3 C4 H4 119.9
C4 C5 C6 120.9(6)
C4 C5 H5 119.5
C6 C5 H5 119.5
C1 C6 C5 119.0(5)
C1 C6 H6 120.5
C5 C6 H6 120.5
C8 C7 C12 120.1(4)
C8 C7 As1 119.9(4)
C12 C7 As1 119.9(4)
C7 C8 C9 119.5(5)
C7 C8 H8 120.3
C9 C8 H8 120.3
C10 C9 C8 120.6(5)
C10 C9 H9 119.7
C8 C9 H9 119.7
C11 C10 C9 119.3(5)
C11 C10 H10 120.4
C9 C10 H10 120.4
C12 C11 C10 121.1(5)
C12 C11 H11 119.4
C10 C11 H11 119.4
C11 C12 C7 119.3(5)
C11 C12 H12 120.3
C7 C12 H12 120.3
C18 C13 C14 120.8(4)
C18 C13 As1 119.6(4)
C14 C13 As1 119.4(4)
C15 C14 C13 118.6(5)
C15 C14 H14 120.7
C13 C14 H14 120.7
C16 C15 C14 120.6(5)
C16 C15 H15 119.7
C14 C15 H15 119.7
C15 C16 C17 120.2(5)
C15 C16 H16 119.9
C17 C16 H16 119.9
C16 C17 C18 120.7(6)
C16 C17 H17 119.7
C18 C17 H17 119.7
C13 C18 C17 119.1(5)
C13 C18 H18 120.5
C17 C18 H18 120.5
C24 C19 C20 120.9(4)
C24 C19 As1 123.6(4)
C20 C19 As1 115.4(4)
C21 C20 C19 119.6(5)
C21 C20 H20 120.2
C19 C20 H20 120.2
C22 C21 C20 119.9(5)
C22 C21 H21 120.0
C20 C21 H21 120.0
C21 C22 C23 120.3(5)
C21 C22 H22 119.9
C23 C22 H22 119.9
C22 C23 C24 121.5(5)
C22 C23 H23 119.3
C24 C23 H23 119.3
C19 C24 C23 117.8(5)
C19 C24 C25 123.3(4)
C23 C24 C25 118.8(5)
O1 C25 C24 111.0(4)
O1 C25 C26 108.7(4)
C24 C25 C26 112.8(4)
O1 C25 H26 108.1
C24 C25 H26 108.1
C26 C25 H26 108.1
C27 C26 C31 117.8(5)
C27 C26 C25 122.6(5)
C31 C26 C25 119.6(4)
C28 C27 C26 121.1(5)
C28 C27 H28 119.4
C26 C27 H28 119.4
C29 C28 C27 119.9(5)
C29 C28 H29 120.1
C27 C28 H29 120.1
C28 C29 C30 119.8(5)
C28 C29 Cl1 120.3(5)
C30 C29 Cl1 119.9(5)
C31 C30 C29 120.2(5)
C31 C30 H30 119.9
C29 C30 H30 119.9
C30 C31 C26 121.3(5)
C30 C31 H31 119.4
C26 C31 H31 119.4
O3 S1 O2 114.2(4)
O3 S1 O4 116.2(5)
O2 S1 O4 115.2(4)
O3 S1 C32 110.6(4)
O2 S1 C32 107.4(4)
O4 S1 C32 90.1(6)
F1' C32 F1 59.9(11)
F1' C32 F2' 127(2)
F1 C32 F2' 98.7(19)
F1' C32 F2 114.6(17)
F1 C32 F2 116.7(18)
F1' C32 F3' 85.2(16)
F1 C32 F3' 145.1(18)
F2' C32 F3' 104.2(17)
F2 C32 F3' 77.4(17)
F1' C32 F3 63.9(16)
F1 C32 F3 123.8(19)
F2' C32 F3 112.2(17)
F2 C32 F3 83.4(16)
F1' C32 S1 121.8(7)
F1 C32 S1 104.5(12)
F2' C32 S1 110.0(18)
F2 C32 S1 121.4(16)
F3' C32 S1 92.0(13)
F3 C32 S1 106.9(11)

loop_
_geom_bond_atom_site_label_1
_geom_bond_atom_site_label_2
_geom_bond_distance
As1 C13 1.917(4)
As1 C1 1.917(5)
As1 C19 1.937(5)
As1 C7 1.938(5)
Cl1 C29 1.736(6)
O1 C25 1.425(6)
O1 H1 0.76(6)
C1 C6 1.379(7)
C1 C2 1.382(6)
C2 C3 1.384(7)
C2 H2 0.9300
C3 C4 1.370(8)
C3 H3QH 0.9300
C4 C5 1.359(9)
C4 H4 0.9300
C5 C6 1.380(8)
C5 H5 0.9300
C6 H6 0.9300
C7 C8 1.374(7)
C7 C12 1.389(7)
C8 C9 1.378(7)
C8 H8 0.9300
C9 C10 1.373(8)
C9 H9 0.9300
C10 C11 1.373(8)
C10 H10 0.9300
C11 C12 1.365(7)
C11 H11 0.9300
C12 H12 0.9300
C13 C18 1.373(7)
C13 C14 1.393(7)
C14 C15 1.384(7)
C14 H14 0.9300
C15 C16 1.367(8)
C15 H15 0.9300
C16 C17 1.367(8)
C16 H16 0.9300
C17 C18 1.382(7)
C17 H17 0.9300
C18 H18 0.9300
C19 C24 1.388(6)
C19 C20 1.397(7)
C20 C21 1.381(7)
C20 H20 0.9300
C21 C22 1.371(9)
C21 H21 0.9300
C22 C23 1.377(8)
C22 H22 0.9300
C23 C24 1.391(7)
C23 H23 0.9300
C24 C25 1.509(7)
C25 C26 1.525(7)
C25 H26 0.9800
C26 C27 1.383(7)
C26 C31 1.385(7)
C27 C28 1.382(7)
C27 H28 0.9300
C28 C29 1.370(8)
C28 H29 0.9300
C29 C30 1.374(8)
C30 C31 1.370(8)
C30 H30 0.9300
C31 H31 0.9300
S1 O3 1.401(5)
S1 O2 1.406(4)
S1 O4 1.446(6)
S1 C32 1.640(8)
C32 F1' 1.294(12)
C32 F1 1.325(15)
C32 F2' 1.346(17)
C32 F2 1.361(15)
C32 F3' 1.419(18)
C32 F3 1.550(16)

loop_
_geom_torsion_atom_site_label_1
_geom_torsion_atom_site_label_2
_geom_torsion_atom_site_label_3
_geom_torsion_atom_site_label_4
_geom_torsion
C13 As1 C1 C6 10.6(5)
C19 As1 C1 C6 141.4(4)
C7 As1 C1 C6 -102.8(4)
C13 As1 C1 C2 -172.4(3)
C19 As1 C1 C2 -41.6(4)
C7 As1 C1 C2 74.2(4)
C6 C1 C2 C3 1.1(7)
As1 C1 C2 C3 -175.9(4)
C1 C2 C3 C4 0.1(8)
C2 C3 C4 C5 -1.0(9)
C3 C4 C5 C6 0.6(10)
C2 C1 C6 C5 -1.5(8)
As1 C1 C6 C5 175.4(5)
C4 C5 C6 C1 0.7(10)
C13 As1 C7 C8 -158.4(4)
C1 As1 C7 C8 -37.0(5)
C19 As1 C7 C8 84.4(4)
C13 As1 C7 C12 22.2(4)
C1 As1 C7 C12 143.6(4)
C19 As1 C7 C12 -95.0(4)
C12 C7 C8 C9 -0.9(8)
As1 C7 C8 C9 179.7(5)
C7 C8 C9 C10 -0.9(9)
C8 C9 C10 C11 2.5(10)
C9 C10 C11 C12 -2.2(9)
C10 C11 C12 C7 0.3(8)
C8 C7 C12 C11 1.2(8)
As1 C7 C12 C11 -179.4(4)
C1 As1 C13 C18 132.0(4)
C19 As1 C13 C18 -0.4(5)
C7 As1 C13 C18 -113.9(4)
C1 As1 C13 C14 -53.8(4)
C19 As1 C13 C14 173.8(4)
C7 As1 C13 C14 60.3(4)
C18 C13 C14 C15 -0.2(7)
As1 C13 C14 C15 -174.4(4)
C13 C14 C15 C16 1.4(8)
C14 C15 C16 C17 -1.4(9)
C15 C16 C17 C18 0.3(9)
C14 C13 C18 C17 -0.8(8)
As1 C13 C18 C17 173.3(4)
C16 C17 C18 C13 0.8(9)
C13 As1 C19 C24 76.6(4)
C1 As1 C19 C24 -56.2(4)
C7 As1 C19 C24 -171.3(4)
C13 As1 C19 C20 -100.5(4)
C1 As1 C19 C20 126.7(3)
C7 As1 C19 C20 11.6(4)
C24 C19 C20 C21 -0.1(7)
As1 C19 C20 C21 177.1(4)
C19 C20 C21 C22 -1.4(8)
C20 C21 C22 C23 1.4(9)
C21 C22 C23 C24 0.2(8)
C20 C19 C24 C23 1.6(7)
As1 C19 C24 C23 -175.3(3)
C20 C19 C24 C25 -175.3(4)
As1 C19 C24 C25 7.7(6)
C22 C23 C24 C19 -1.7(7)
C22 C23 C24 C25 175.4(5)
C19 C24 C25 O1 -32.2(6)
C23 C24 C25 O1 150.8(4)
C19 C24 C25 C26 90.0(5)
C23 C24 C25 C26 -86.9(5)
O1 C25 C26 C27 144.5(4)
C24 C25 C26 C27 21.0(6)
O1 C25 C26 C31 -37.8(6)
C24 C25 C26 C31 -161.3(4)
C31 C26 C27 C28 -1.6(7)
C25 C26 C27 C28 176.1(5)
C26 C27 C28 C29 1.4(8)
C27 C28 C29 C30 0.3(8)
C27 C28 C29 Cl1 -178.3(4)
C28 C29 C30 C31 -1.7(8)
Cl1 C29 C30 C31 176.9(4)
C29 C30 C31 C26 1.4(9)
C27 C26 C31 C30 0.2(8)
C25 C26 C31 C30 -177.6(5)
O3 S1 C32 F1' 138.2(16)
O2 S1 C32 F1' 13.0(17)
O4 S1 C32 F1' -103.6(16)
O3 S1 C32 F1 -158.4(12)
O2 S1 C32 F1 76.4(13)
O4 S1 C32 F1 -40.2(12)
O3 S1 C32 F2' -53.3(16)
O2 S1 C32 F2' -178.5(15)
O4 S1 C32 F2' 65.0(16)
O3 S1 C32 F2 -23.8(16)
O2 S1 C32 F2 -149.0(14)
O4 S1 C32 F2 94.4(15)
O3 S1 C32 F3' 52.6(13)
O2 S1 C32 F3' -72.6(13)
O4 S1 C32 F3' 170.8(13)
O3 S1 C32 F3 68.8(16)
O2 S1 C32 F3 -56.4(16)
O4 S1 C32 F3 -173.0(16)
